data_4022306
loop_
_publ_author_name
'Albert Padwa'
'M. Diana Danca'
'Kenneth I. Hardcastle'
'Michael S. McClure'

_publ_contact_author_address
;
Emory University
Department of Chemistry
X-ray Crystallography Center
Atlanta GA  30322
USA
;
_publ_contact_author_email khardca@emory.edu
_publ_contact_author_fax 404-727-6586
_publ_contact_author_name 'Kenneth I. Hardcastle'
_publ_contact_author_phone 404-727-6140
_publ_section_title
;
 A Short Diastereoselective Synthesis of the Putative Alkaloid Jamtine,
 Using a Tandem Pummerer/Mannich Cyclization Sequence
;
_journal_name_full 'Journal of Organic Chemistry'
_journal_page_first 929
_journal_page_last 941
_journal_paper_doi 10.1021/jo026471g
_journal_volume 68
_journal_year 2003
_chemical_formula_sum 'C21 H27 N O4 S'
_chemical_formula_weight 389.50
_chemical_name_systematic
;
   ?
;
_space_group_IT_number 14
_symmetry_cell_setting monoclinic
_symmetry_space_group_name_Hall '-P 2ybc'
_symmetry_space_group_name_H-M 'P 1 21/c 1'
_atom_sites_solution_hydrogens geom
_atom_sites_solution_primary direct
_atom_sites_solution_secondary difmap
_audit_creation_method SHELXL-97
_cell_angle_alpha 90.00
_cell_angle_beta 94.1120(10)
_cell_angle_gamma 90.00
_cell_formula_units_Z 4
_cell_length_a 9.4474(2)
_cell_length_b 9.0088(2)
_cell_length_c 22.8671(4)
_cell_measurement_reflns_used 6344
_cell_measurement_temperature 100(2)
_cell_measurement_theta_max 65.965
_cell_measurement_theta_min 3.876
_cell_volume 1941.20(7)
_computing_cell_refinement 'Bruker SMART/SAINT'
_computing_data_collection 'Bruker SMART'
_computing_data_reduction 'Bruker SAINT'
_computing_molecular_graphics 'Bruker SHELXTL'
_computing_publication_material 'Bruker SHELXTL'
_computing_structure_refinement 'SHELXL-97 (Sheldrick, 1997)'
_computing_structure_solution 'SHELXS-97 (Sheldrick, 1990)'
_diffrn_ambient_temperature 100(2)
_diffrn_measured_fraction_theta_full 0.963
_diffrn_measured_fraction_theta_max 0.963
_diffrn_measurement_device_type 'CCD area detector'
_diffrn_measurement_method 'phi and omega scans'
_diffrn_radiation_monochromator graphite
_diffrn_radiation_source 'fine-focus sealed tube'
_diffrn_radiation_type CuK\a
_diffrn_radiation_wavelength 1.54178
_diffrn_reflns_av_R_equivalents 0.0246
_diffrn_reflns_av_sigmaI/netI 0.0244
_diffrn_reflns_limit_h_max 10
_diffrn_reflns_limit_h_min -10
_diffrn_reflns_limit_k_max 10
_diffrn_reflns_limit_k_min -10
_diffrn_reflns_limit_l_max 26
_diffrn_reflns_limit_l_min -22
_diffrn_reflns_number 8659
_diffrn_reflns_theta_full 65.96
_diffrn_reflns_theta_max 65.96
_diffrn_reflns_theta_min 3.88
_diffrn_standards_decay_% 0
_exptl_absorpt_coefficient_mu 1.703
_exptl_absorpt_correction_T_max 1
_exptl_absorpt_correction_T_min 0.694504
_exptl_absorpt_correction_type empirical
_exptl_absorpt_process_details 'SADABS in SHELXTL 5.1, Sheldrick 1997'
_exptl_crystal_colour colorless
_exptl_crystal_density_diffrn 1.333
_exptl_crystal_density_method 'not measured'
_exptl_crystal_description 'hex block'
_exptl_crystal_F_000 832
_exptl_crystal_size_max 0.17
_exptl_crystal_size_mid 0.18
_exptl_crystal_size_min 0.28
_refine_diff_density_max 0.350
_refine_diff_density_min -0.230
_refine_diff_density_rms 0.054
_refine_ls_extinction_method none
_refine_ls_goodness_of_fit_ref 1.029
_refine_ls_hydrogen_treatment mixed
_refine_ls_matrix_type full
_refine_ls_number_parameters 352
_refine_ls_number_reflns 3253
_refine_ls_number_restraints 0
_refine_ls_restrained_S_all 1.029
_refine_ls_R_factor_all 0.0425
_refine_ls_R_factor_gt 0.0372
_refine_ls_shift/su_max 0.017
_refine_ls_shift/su_mean 0.003
_refine_ls_structure_factor_coef Fsqd
_refine_ls_weighting_details 'calc w=1/[\s^2^(Fo^2^)+(0.0782P)^2^+0.0000P] where P=(Fo^2^+2Fc^2^)/3'
_refine_ls_weighting_scheme calc
_refine_ls_wR_factor_gt 0.1009
_refine_ls_wR_factor_ref 0.1038
_reflns_number_gt 2814
_reflns_number_total 3253
_reflns_threshold_expression >2sigma(I)
_cod_data_source_file jo026471gsi20021107_031521.cif
_cod_data_source_block ddlts
_cod_depositor_comments
;
The following automatic conversions were performed:
'_symmetry_cell_setting' value 'Monoclinic' changed to 'monoclinic'
according to '/home/saulius/struct/CIF-dictionaries/cif_core.dic'
dictionary named 'cif_core.dic' version 2.4.1 from 2010-06-29.

Automatic conversion script
Id: cif_fix_enum 1527 2010-12-29 10:47:43Z saulius 
;
_cod_original_sg_symbol_H-M 'P 21/c'
_cod_database_code 4022306

loop_
_symmetry_equiv_pos_as_xyz
'x, y, z'
'-x, y+1/2, -z+1/2'
'-x, -y, -z'
'x, -y-1/2, z-1/2'

loop_
_atom_site_label
_atom_site_type_symbol
_atom_site_fract_x
_atom_site_fract_y
_atom_site_fract_z
_atom_site_U_iso_or_equiv
_atom_site_adp_type
_atom_site_occupancy
_atom_site_symmetry_multiplicity
_atom_site_calc_flag
C1 C 1.11249(17) 0.51521(17) 0.29837(7) 0.0207(4) Uani 1 1 d
C2 C 1.17129(17) 0.37606(17) 0.27528(7) 0.0196(4) Uani 1 1 d
C3 C 1.14170(16) 0.24289(17) 0.29861(7) 0.0178(3) Uani 1 1 d
C4 C 1.04181(17) 0.22809(17) 0.34673(7) 0.0181(3) Uani 1 1 d
H4A H 0.9830(18) 0.1400(19) 0.3386(7) 0.017(4) Uiso 1 1 d
C5 C 0.93967(17) 0.36094(17) 0.34472(7) 0.0189(4) Uani 1 1 d
H5A H 0.8783(17) 0.3514(18) 0.3091(7) 0.014(4) Uiso 1 1 d
C6 C 0.84665(17) 0.35963(17) 0.39644(7) 0.0191(4) Uani 1 1 d
C7 C 0.76670(16) 0.23089(18) 0.40510(7) 0.0195(4) Uani 1 1 d
H7A H 0.7691(17) 0.1497(19) 0.3783(8) 0.018(4) Uiso 1 1 d
C8 C 0.68287(16) 0.21983(18) 0.45220(7) 0.0201(4) Uani 1 1 d
C9 C 0.67721(17) 0.34029(18) 0.49150(7) 0.0206(4) Uani 1 1 d
C10 C 0.75257(17) 0.46739(18) 0.48190(7) 0.0211(4) Uani 1 1 d
H10A H 0.7449(18) 0.552(2) 0.5086(8) 0.020(4) Uiso 1 1 d
C11 C 0.83870(17) 0.47845(17) 0.43431(7) 0.0200(4) Uani 1 1 d
C12 C 0.91849(19) 0.62007(18) 0.42438(8) 0.0236(4) Uani 1 1 d
H12A H 1.011(2) 0.6220(18) 0.4487(8) 0.024(5) Uiso 1 1 d
H12B H 0.864(2) 0.710(2) 0.4365(8) 0.028(5) Uiso 1 1 d
C13 C 0.9468(2) 0.63465(18) 0.36011(8) 0.0242(4) Uani 1 1 d
H13A H 1.0072(19) 0.714(2) 0.3535(7) 0.025(5) Uiso 1 1 d
H13B H 0.856(2) 0.646(2) 0.3338(8) 0.029(5) Uiso 1 1 d
C14 C 1.43904(18) 0.48507(19) 0.25483(8) 0.0238(4) Uani 1 1 d
H14A H 1.4078(17) 0.5733(19) 0.2742(7) 0.014(4) Uiso 1 1 d
H14B H 1.4975(18) 0.5169(17) 0.2235(7) 0.014(4) Uiso 1 1 d
C15 C 1.5241(2) 0.3867(2) 0.29795(9) 0.0284(4) Uani 1 1 d
H15A H 1.601(2) 0.449(2) 0.3200(9) 0.045(6) Uiso 1 1 d
H15B H 1.567(2) 0.303(2) 0.2781(8) 0.031(5) Uiso 1 1 d
H15C H 1.466(2) 0.352(2) 0.3254(9) 0.032(5) Uiso 1 1 d
C16 C 1.18803(19) -0.02220(18) 0.30751(7) 0.0221(4) Uani 1 1 d
H16A H 1.240(2) -0.086(2) 0.2829(8) 0.025(5) Uiso 1 1 d
H16B H 1.087(2) -0.0524(19) 0.3037(7) 0.018(4) Uiso 1 1 d
C17 C 1.2515(2) -0.0291(2) 0.37036(8) 0.0284(4) Uani 1 1 d
H17A H 1.343(2) 0.015(2) 0.3705(9) 0.036(6) Uiso 1 1 d
H17B H 1.268(2) -0.134(2) 0.3777(9) 0.033(5) Uiso 1 1 d
C18 C 1.1610(2) 0.0378(2) 0.41639(8) 0.0277(4) Uani 1 1 d
H18A H 1.214(2) 0.032(2) 0.4555(9) 0.034(5) Uiso 1 1 d
H18B H 1.070(2) -0.017(2) 0.4160(8) 0.023(5) Uiso 1 1 d
C19 C 1.12652(18) 0.20182(18) 0.40645(7) 0.0213(4) Uani 1 1 d
H19A H 1.2144(17) 0.2600(18) 0.4077(6) 0.012(4) Uiso 1 1 d
H19B H 1.0685(18) 0.2330(19) 0.4360(8) 0.022(4) Uiso 1 1 d
C20 C 0.62406(19) -0.03243(19) 0.43200(8) 0.0241(4) Uani 1 1 d
H20A H 0.726(2) -0.0642(19) 0.4363(7) 0.018(4) Uiso 1 1 d
H20B H 0.594(2) -0.018(2) 0.3909(9) 0.027(5) Uiso 1 1 d
H20C H 0.5671(19) -0.1081(19) 0.4470(8) 0.022(5) Uiso 1 1 d
C21 C 0.5953(2) 0.4297(2) 0.58145(8) 0.0271(4) Uani 1 1 d
H21A H 0.560(2) 0.526(2) 0.5651(9) 0.034(5) Uiso 1 1 d
H21B H 0.690(2) 0.437(2) 0.5998(9) 0.037(5) Uiso 1 1 d
H21C H 0.532(2) 0.392(2) 0.6098(9) 0.031(5) Uiso 1 1 d
N1 N 1.01837(14) 0.50061(14) 0.34135(6) 0.0210(3) Uani 1 1 d
O1 O 1.15042(13) 0.63832(12) 0.28180(5) 0.0262(3) Uani 1 1 d
O2 O 1.20714(12) 0.12075(12) 0.27988(5) 0.0226(3) Uani 1 1 d
O3 O 0.60238(12) 0.09971(12) 0.46472(5) 0.0229(3) Uani 1 1 d
O4 O 0.59059(12) 0.31920(13) 0.53648(5) 0.0251(3) Uani 1 1 d
S1 S 1.28551(4) 0.39333(4) 0.217628(17) 0.02269(15) Uani 1 1 d

loop_
_atom_site_aniso_label
_atom_site_aniso_U_11
_atom_site_aniso_U_22
_atom_site_aniso_U_33
_atom_site_aniso_U_23
_atom_site_aniso_U_13
_atom_site_aniso_U_12
C1 0.0205(9) 0.0181(8) 0.0225(9) 0.0042(7) -0.0043(6) -0.0019(6)
C2 0.0191(9) 0.0196(8) 0.0196(8) 0.0005(7) -0.0021(6) -0.0017(6)
C3 0.0175(8) 0.0178(8) 0.0175(8) -0.0001(7) -0.0031(6) -0.0005(6)
C4 0.0203(8) 0.0144(8) 0.0192(8) 0.0006(7) -0.0012(6) -0.0015(6)
C5 0.0198(9) 0.0160(8) 0.0203(9) 0.0015(7) -0.0024(6) -0.0010(6)
C6 0.0179(9) 0.0194(8) 0.0194(8) 0.0025(7) -0.0033(6) 0.0024(6)
C7 0.0201(9) 0.0180(8) 0.0201(8) -0.0018(7) -0.0018(6) 0.0015(6)
C8 0.0187(8) 0.0193(8) 0.0218(8) 0.0019(7) -0.0022(6) 0.0008(6)
C9 0.0194(9) 0.0232(8) 0.0188(8) -0.0005(7) -0.0016(6) 0.0044(6)
C10 0.0222(9) 0.0187(8) 0.0218(8) -0.0027(7) -0.0030(6) 0.0040(7)
C11 0.0188(8) 0.0174(8) 0.0230(9) 0.0000(7) -0.0048(6) 0.0031(6)
C12 0.0256(10) 0.0166(9) 0.0283(9) -0.0016(7) -0.0005(7) 0.0010(7)
C13 0.0269(10) 0.0143(8) 0.0314(10) 0.0031(7) 0.0016(7) 0.0017(7)
C14 0.0236(9) 0.0213(9) 0.0267(9) -0.0007(8) 0.0026(7) -0.0060(7)
C15 0.0266(10) 0.0267(10) 0.0316(10) -0.0044(8) 0.0004(8) 0.0005(8)
C16 0.0256(10) 0.0149(8) 0.0260(9) 0.0017(7) 0.0026(7) 0.0005(7)
C17 0.0321(11) 0.0235(9) 0.0289(10) 0.0028(8) -0.0031(7) 0.0090(8)
C18 0.0352(11) 0.0263(10) 0.0209(9) 0.0047(8) -0.0029(7) 0.0072(8)
C19 0.0230(9) 0.0204(9) 0.0200(9) -0.0011(7) -0.0017(7) 0.0015(7)
C20 0.0273(10) 0.0213(9) 0.0241(10) -0.0045(8) 0.0045(7) -0.0051(7)
C21 0.0322(11) 0.0270(10) 0.0223(9) -0.0071(8) 0.0016(7) 0.0016(8)
N1 0.0247(8) 0.0139(7) 0.0244(7) 0.0020(6) 0.0009(6) -0.0002(5)
O1 0.0291(7) 0.0172(6) 0.0322(7) 0.0054(5) 0.0025(5) -0.0024(5)
O2 0.0261(7) 0.0163(6) 0.0258(7) 0.0020(5) 0.0047(5) 0.0009(4)
O3 0.0255(6) 0.0187(6) 0.0248(6) -0.0030(5) 0.0048(5) -0.0035(5)
O4 0.0291(7) 0.0248(6) 0.0218(6) -0.0048(5) 0.0060(5) -0.0017(5)
S1 0.0260(3) 0.0232(2) 0.0188(2) 0.00104(16) 0.00120(16) -0.00625(16)

loop_
_atom_type_symbol
_atom_type_description
_atom_type_scat_dispersion_real
_atom_type_scat_dispersion_imag
_atom_type_scat_source
C C 0.0181 0.0091 'International Tables Vol C Tables 4.2.6.8 and 6.1.1.4'
H H 0.0000 0.0000 'International Tables Vol C Tables 4.2.6.8 and 6.1.1.4'
N N 0.0311 0.0180 'International Tables Vol C Tables 4.2.6.8 and 6.1.1.4'
O O 0.0492 0.0322 'International Tables Vol C Tables 4.2.6.8 and 6.1.1.4'
S S 0.3331 0.5567 'International Tables Vol C Tables 4.2.6.8 and 6.1.1.4'

loop_
_geom_angle_atom_site_label_1
_geom_angle_atom_site_label_2
_geom_angle_atom_site_label_3
_geom_angle
O1 C1 N1 121.42(15)
O1 C1 C2 121.74(15)
N1 C1 C2 116.77(13)
C3 C2 C1 121.12(15)
C3 C2 S1 121.80(12)
C1 C2 S1 117.05(11)
O2 C3 C2 119.17(14)
O2 C3 C4 119.08(13)
C2 C3 C4 121.71(14)
C3 C4 C5 109.54(13)
C3 C4 C19 110.25(13)
C5 C4 C19 115.39(13)
C3 C4 H4A 108.0(10)
C5 C4 H4A 106.2(10)
C19 C4 H4A 107.1(10)
N1 C5 C6 111.74(13)
N1 C5 C4 110.51(13)
C6 C5 C4 111.52(13)
N1 C5 H5A 107.9(10)
C6 C5 H5A 108.0(10)
C4 C5 H5A 107.0(10)
C11 C6 C7 119.78(15)
C11 C6 C5 122.74(14)
C7 C6 C5 117.49(14)
C8 C7 C6 120.78(15)
C8 C7 H7A 119.0(10)
C6 C7 H7A 120.2(10)
O3 C8 C7 125.33(14)
O3 C8 C9 115.38(14)
C7 C8 C9 119.29(15)
O4 C9 C10 125.35(15)
O4 C9 C8 114.97(14)
C10 C9 C8 119.65(15)
C9 C10 C11 121.14(15)
C9 C10 H10A 119.1(10)
C11 C10 H10A 119.8(10)
C6 C11 C10 119.32(15)
C6 C11 C12 120.72(15)
C10 C11 C12 119.95(14)
C11 C12 C13 110.11(14)
C11 C12 H12A 110.9(10)
C13 C12 H12A 109.1(11)
C11 C12 H12B 111.3(10)
C13 C12 H12B 109.0(10)
H12A C12 H12B 106.3(14)
N1 C13 C12 109.25(13)
N1 C13 H13A 106.3(11)
C12 C13 H13A 112.1(11)
N1 C13 H13B 107.1(11)
C12 C13 H13B 112.5(11)
H13A C13 H13B 109.2(15)
C15 C14 S1 113.93(12)
C15 C14 H14A 110.4(10)
S1 C14 H14A 109.1(10)
C15 C14 H14B 110.3(10)
S1 C14 H14B 105.3(10)
H14A C14 H14B 107.6(13)
C14 C15 H15A 108.9(12)
C14 C15 H15B 111.5(11)
H15A C15 H15B 110.1(16)
C14 C15 H15C 109.0(13)
H15A C15 H15C 107.0(17)
H15B C15 H15C 110.2(16)
O2 C16 C17 113.27(14)
O2 C16 H16A 100.9(11)
C17 C16 H16A 110.2(11)
O2 C16 H16B 110.8(10)
C17 C16 H16B 112.6(10)
H16A C16 H16B 108.4(15)
C16 C17 C18 115.73(15)
C16 C17 H17A 106.5(12)
C18 C17 H17A 112.6(12)
C16 C17 H17B 104.5(12)
C18 C17 H17B 110.8(12)
H17A C17 H17B 106.0(16)
C17 C18 C19 113.78(15)
C17 C18 H18A 109.4(11)
C19 C18 H18A 105.8(11)
C17 C18 H18B 109.0(10)
C19 C18 H18B 107.8(10)
H18A C18 H18B 111.1(15)
C18 C19 C4 111.71(13)
C18 C19 H19A 110.0(9)
C4 C19 H19A 109.1(9)
C18 C19 H19B 108.1(11)
C4 C19 H19B 107.2(11)
H19A C19 H19B 110.7(14)
O3 C20 H20A 111.1(10)
O3 C20 H20B 110.7(11)
H20A C20 H20B 110.2(14)
O3 C20 H20C 107.6(11)
H20A C20 H20C 109.0(15)
H20B C20 H20C 108.1(16)
O4 C21 H21A 110.1(12)
O4 C21 H21B 110.1(12)
H21A C21 H21B 112.3(17)
O4 C21 H21C 104.3(11)
H21A C21 H21C 110.6(16)
H21B C21 H21C 109.1(17)
C1 N1 C13 117.75(13)
C1 N1 C5 118.35(13)
C13 N1 C5 116.50(13)
C3 O2 C16 120.81(12)
C8 O3 C20 116.61(12)
C9 O4 C21 116.94(13)
C2 S1 C14 101.49(8)

loop_
_geom_bond_atom_site_label_1
_geom_bond_atom_site_label_2
_geom_bond_distance
C1 O1 1.2335(18)
C1 N1 1.378(2)
C1 C2 1.483(2)
C2 C3 1.350(2)
C2 S1 1.7694(17)
C3 O2 1.3470(18)
C3 C4 1.506(2)
C4 C5 1.536(2)
C4 C19 1.551(2)
C4 H4A 0.979(17)
C5 N1 1.4664(19)
C5 C6 1.523(2)
C5 H5A 0.969(17)
C6 C11 1.382(2)
C6 C7 1.406(2)
C7 C8 1.385(2)
C7 H7A 0.955(18)
C8 O3 1.3647(19)
C8 C9 1.412(2)
C9 O4 1.3726(19)
C9 C10 1.374(2)
C10 C11 1.408(2)
C10 H10A 0.986(18)
C11 C12 1.507(2)
C12 C13 1.518(3)
C12 H12A 1.00(2)
C12 H12B 1.009(19)
C13 N1 1.463(2)
C13 H13A 0.930(19)
C13 H13B 1.014(19)
C14 C15 1.513(2)
C14 S1 1.8259(17)
C14 H14A 0.967(17)
C14 H14B 0.978(17)
C15 H15A 1.02(2)
C15 H15B 0.980(19)
C15 H15C 0.92(2)
C16 O2 1.4514(18)
C16 C17 1.518(2)
C16 H16A 0.963(19)
C16 H16B 0.991(18)
C17 C18 1.526(3)
C17 H17A 0.95(2)
C17 H17B 0.975(19)
C18 C19 1.527(2)
C18 H18A 0.99(2)
C18 H18B 0.995(19)
C19 H19A 0.981(16)
C19 H19B 0.943(17)
C20 O3 1.4286(19)
C20 H20A 1.005(19)
C20 H20B 0.97(2)
C20 H20C 0.948(18)
C21 O4 1.430(2)
C21 H21A 0.99(2)
C21 H21B 0.96(2)
C21 H21C 0.97(2)

loop_
_geom_torsion_atom_site_label_1
_geom_torsion_atom_site_label_2
_geom_torsion_atom_site_label_3
_geom_torsion_atom_site_label_4
_geom_torsion
O1 C1 C2 C3 172.15(15)
N1 C1 C2 C3 -4.8(2)
O1 C1 C2 S1 -6.0(2)
N1 C1 C2 S1 177.03(11)
C1 C2 C3 O2 -174.16(13)
S1 C2 C3 O2 3.9(2)
C1 C2 C3 C4 3.4(2)
S1 C2 C3 C4 -178.57(11)
O2 C3 C4 C5 -158.46(13)
C2 C3 C4 C5 24.0(2)
O2 C3 C4 C19 73.52(17)
C2 C3 C4 C19 -104.01(17)
C3 C4 C5 N1 -49.08(17)
C19 C4 C5 N1 76.01(17)
C3 C4 C5 C6 -174.02(12)
C19 C4 C5 C6 -48.93(18)
N1 C5 C6 C11 0.7(2)
C4 C5 C6 C11 124.97(16)
N1 C5 C6 C7 -179.22(13)
C4 C5 C6 C7 -54.97(19)
C11 C6 C7 C8 -1.8(2)
C5 C6 C7 C8 178.10(13)
C6 C7 C8 O3 -179.48(14)
C6 C7 C8 C9 0.6(2)
O3 C8 C9 O4 -0.4(2)
C7 C8 C9 O4 179.57(13)
O3 C8 C9 C10 -178.76(14)
C7 C8 C9 C10 1.2(2)
O4 C9 C10 C11 -179.90(14)
C8 C9 C10 C11 -1.7(2)
C7 C6 C11 C10 1.3(2)
C5 C6 C11 C10 -178.60(14)
C7 C6 C11 C12 -177.34(14)
C5 C6 C11 C12 2.7(2)
C9 C10 C11 C6 0.4(2)
C9 C10 C11 C12 179.13(14)
C6 C11 C12 C13 24.2(2)
C10 C11 C12 C13 -154.47(15)
C11 C12 C13 N1 -53.99(18)
O2 C16 C17 C18 81.1(2)
C16 C17 C18 C19 -59.3(2)
C17 C18 C19 C4 60.6(2)
C3 C4 C19 C18 -85.28(17)
C5 C4 C19 C18 150.00(14)
O1 C1 N1 C13 9.7(2)
C2 C1 N1 C13 -173.27(14)
O1 C1 N1 C5 158.70(15)
C2 C1 N1 C5 -24.3(2)
C12 C13 N1 C1 -148.54(15)
C12 C13 N1 C5 61.94(19)
C6 C5 N1 C1 176.88(13)
C4 C5 N1 C1 52.07(18)
C6 C5 N1 C13 -33.79(19)
C4 C5 N1 C13 -158.60(13)
C2 C3 O2 C16 174.41(14)
C4 C3 O2 C16 -3.2(2)
C17 C16 O2 C3 -66.77(19)
C7 C8 O3 C20 10.3(2)
C9 C8 O3 C20 -169.74(14)
C10 C9 O4 C21 -9.5(2)
C8 C9 O4 C21 172.22(14)
C3 C2 S1 C14 -110.61(14)
C1 C2 S1 C14 67.53(13)
C15 C14 S1 C2 70.85(14)

loop_
_cod_related_entry_id
_cod_related_entry_database
_cod_related_entry_code
1 ChemSpider 4401891
